data_2004027
loop_
_publ_author_name
'Tokoro, K.'
'Ebihara, M.'
'Kawamura, T.'

_publ_section_title
;
 (Cu<i>X</i>)~<i>n~</i> Helical Chains in
 [Pt(S~2~CNEt~2~)~2~Cu~2~<i>X</i>~2~] (<i>X</i> = Br, Cl)
;
_journal_issue 10
_journal_name_full 'Acta Crystallographica Section C'
_journal_page_first 2010
_journal_page_last 2013
_journal_paper_doi 10.1107/S0108270195001855
_journal_volume 51
_journal_year 1995
_chemical_formula_moiety 'C10 H20 Cl2 Cu2 N2 Pt S4'
_chemical_formula_sum 'C10 H20 Cl2 Cu2 N2 Pt S4'
_chemical_formula_weight 689.62
_chemical_name_systematic
;
poly[bis-{\m~2~-(chloro)-copper(I)}-bis-\m~3~-(N,N-diethyldithiocarbamato-
S,S,S',S')-platinum(II)]
;
_space_group_IT_number 88
_symmetry_cell_setting tetragonal
_symmetry_space_group_name_Hall '-I 4ad'
_symmetry_space_group_name_H-M 'I 41/a :2'
_cell_angle_alpha 90
_cell_angle_beta 90
_cell_angle_gamma 90
_cell_formula_units_Z 8
_cell_length_a 15.835(2)
_cell_length_b 15.835(2)
_cell_length_c 15.037(3)
_cell_measurement_reflns_used 25
_cell_measurement_temperature 296
_cell_measurement_theta_max 14.88
_cell_measurement_theta_min 12.63
_cell_volume 3770.5(10)
_computing_cell_refinement 'MSC/AFC Diffractometer Control Software'
_computing_data_collection
;MSC/AFC Diffractometer Control Software (Molecular Structure Corporation,
 1988)
;
_computing_data_reduction 'PROCESS TEXSAN (Molecular Structure Corporation, 1993)'
_computing_publication_material 'FINISH TEXSAN'
_computing_structure_refinement 'LS TEXSAN'
_computing_structure_solution 'PROCESS TEXSAN (Molecular Structure Corporation, 1993)'
_diffrn_ambient_temperature 296
_diffrn_measurement_device AFC7R
_diffrn_measurement_method \w/2\q
_diffrn_radiation_monochromator graphite
_diffrn_radiation_source 'Rigaku rotating anode'
_diffrn_radiation_type 'Molybdenum K\a'
_diffrn_radiation_wavelength 0.7107
_diffrn_reflns_av_R_equivalents 0.021
_diffrn_reflns_limit_h_max 20
_diffrn_reflns_limit_h_min 0
_diffrn_reflns_limit_k_max 20
_diffrn_reflns_limit_k_min 0
_diffrn_reflns_limit_l_max 19
_diffrn_reflns_limit_l_min 0
_diffrn_reflns_number 2413
_diffrn_reflns_theta_max 27.5
_diffrn_reflns_theta_min 1.5
_diffrn_standards_decay_% -2.29
_diffrn_standards_interval_count 150
_diffrn_standards_number 3
_exptl_absorpt_coefficient_mu 9.084
_exptl_absorpt_correction_T_max 0.27
_exptl_absorpt_correction_T_min 0.124
_exptl_absorpt_correction_type refdelf
_exptl_absorpt_process_details 'DIFABS (Walker & Stuart, 1983)'
_exptl_crystal_colour yellow
_exptl_crystal_density_diffrn 2.429
_exptl_crystal_description prismatic
_exptl_crystal_F_000 2352
_exptl_crystal_size_max 0.33
_exptl_crystal_size_mid 0.15
_exptl_crystal_size_min 0.12
_refine_diff_density_max 1.15
_refine_diff_density_min -1.07
_refine_ls_extinction_coef 1.11E-7(6)
_refine_ls_extinction_method 'Zachariasen type 2 Gaussian isotropic (Zachariasen, 1968)'
_refine_ls_goodness_of_fit_obs 1.73
_refine_ls_hydrogen_treatment 'H atoms not located'
_refine_ls_matrix_type full
_refine_ls_number_constraints 3
_refine_ls_number_parameters 98
_refine_ls_number_reflns 1650
_refine_ls_R_factor_obs 0.038
_refine_ls_shift/esd_max 0.002
_refine_ls_structure_factor_coef F
_refine_ls_weighting_details 'w = 1/[\s^2^(F)+(0.09F)^2^/4]'
_refine_ls_weighting_scheme calc
_refine_ls_wR_factor_obs 0.037
_reflns_number_observed 1650
_reflns_number_total 2255
_reflns_observed_criterion I>2\s(I)
_cod_data_source_file mu1152.cif
_cod_data_source_block 2
_cod_depositor_comments
;
The following automatic conversions were performed:

'_refine_ls_weighting_scheme' value 'calc w =
1/[\s^2^(F)+(0.09F)^2^/4]' was changed to 'calc'. New tag
'_refine_ls_weighting_details' was created. The value of the new tag
was set to 'w = 1/[\s^2^(F)+(0.09F)^2^/4]'.

Automatic conversion script
Id: cif_fix_values 3143 2015-03-26 13:38:13Z robertas 
;
_cod_original_cell_volume 3770.5(9)
_cod_original_sg_symbol_H-M 'I 41/a'
_cod_database_code 2004027

loop_
_symmetry_equiv_pos_as_xyz
'   +x,   +y,   +z'
'   -x,1/2-y,   +z'
3/4-y,1/4+x,1/4+z
1/4+y,1/4-x,1/4+z
'   -x,   -y,   -z'
'   +x,1/2+y,   -z'
3/4+y,1/4-x,1/4-z
1/4-y,1/4+x,1/4-z
1/2-x,-y,1/2+z
3/4+y,3/4-x,3/4+z
1/2+x,+y,1/2-z
1/4+y,3/4-x,3/4-z
1/2+x,1/2+y,1/2+z
1/4-y,3/4+x,3/4+z
1/2-x,1/2-y,1/2-z
3/4-y,3/4+x,3/4-z

loop_
_atom_site_aniso_label
_atom_site_aniso_U_11
_atom_site_aniso_U_22
_atom_site_aniso_U_33
_atom_site_aniso_U_12
_atom_site_aniso_U_13
_atom_site_aniso_U_23
Pt1 0.0202(3) 0.0286(3) 0.0253(3) -0.0008(2) 0.0014(2) -0.0009(2)
Cu1 0.0429(7) 0.0418(7) 0.0347(7) 0.0029(6) 0.0023(6) -0.0010(6)
Cl1 0.0400(10) 0.0450(10) 0.0320(10) 0.0010(10) 0.0000(10) -0.0090(10)
S1 0.0260(10) 0.0350(10) 0.0280(10) 0.0059(10) 0.0009(10) 0.0010(10)
S2 0.0250(10) 0.0320(10) 0.0300(10) 0.0026(9) -0.0030(10) -0.0030(10)
N1 0.036(5) 0.046(5) 0.035(5) 0.005(4) -0.002(4) -0.005(4)
C1 0.027(5) 0.029(5) 0.029(5) -0.002(4) -0.004(4) 0.005(4)
C2 0.049(7) 0.081(9) 0.027(6) 0.024(6) -0.013(5) 0.004(6)
C3 0.110(10) 0.077(10) 0.080(10) 0.017(9) 0.012(10) 0.029(9)
C4 0.035(6) 0.075(8) 0.034(6) 0.015(6) -0.002(5) -0.020(6)

loop_
_atom_site_label
_atom_site_occupancy
_atom_site_fract_x
_atom_site_fract_y
_atom_site_fract_z
_atom_site_U_iso_or_equiv
_atom_site_thermal_displace_type
Pt1 0.5 0.0 0.0 0.0 0.0247(1) Uij
Cu1 1.0 0.19980(8) 0.04217(8) 0.12879(9) 0.0398(4) Uij
Cl1 1.0 0.2744(1) 0.0134(2) 0.0013(2) 0.0389(7) Uij
S1 1.0 -0.0651(1) 0.0841(1) 0.1055(2) 0.0296(6) Uij
S2 1.0 0.0669(1) -0.0341(1) 0.1316(2) 0.0290(6) Uij
N1 1.0 -0.0069(5) 0.0452(5) 0.2719(5) 0.039(2) Uij
C1 1.0 -0.0030(6) 0.0336(5) 0.1846(6) 0.028(2) Uij
C2 1.0 0.0443(7) -0.0070(8) 0.3324(7) 0.053(4) Uij
C3 1.0 -0.0117(10) -0.0844(9) 0.364(1) 0.089(5) Uij
C4 1.0 -0.0692(6) 0.1062(8) 0.3105(7) 0.048(3) Uij
C5 0.63(5) -0.050(1) 0.137(1) 0.404(1) 0.065(7) Uiso
C6 0.37 -0.022(2) 0.182(2) 0.338(2) 0.07(1) Uiso

loop_
_atom_type_symbol
_atom_type_scat_source
_atom_type_scat_dispersion_real
_atom_type_scat_dispersion_imag
Pt 'International Tables' -1.703 8.390
C 'International Tables' 0.003 0.002
S 'International Tables' 0.125 0.123
N 'International Tables' 0.006 0.003
H 'International Tables' 0.000 0.000
Cu 'International Tables' 0.320 1.265
Cl 'International Tables' 0.148 0.159

loop_
_geom_angle_atom_site_label_1
_geom_angle_atom_site_label_2
_geom_angle_atom_site_label_3
_geom_angle_site_symmetry_1
_geom_angle_site_symmetry_3
_geom_angle
_geom_angle_publ_flag
S1 Pt1 S1 . 5 180 yes
S1 Pt1 S2 . . 75.60(8) yes
S1 Pt1 S2 . 5 104.40(8) no
S1 Pt1 S2 5 . 104.40(8) no
S1 Pt1 S2 5 5 75.60(8) no
S2 Pt1 S2 . 5 180 yes
Cl1 Cu1 Cl1 . 4 110.18(8) yes
Cl1 Cu1 S1 . 8 113.20(10) yes
Cl1 Cu1 S2 . . 111.19(9) yes
Cl1 Cu1 S1 4 8 117.00(10) yes
Cl1 Cu1 S2 4 . 97.75(9) yes
S1 Cu1 S2 8 . 106.30(9) yes
Cu1 Cl1 Cu1 . 14_544 120.60(10) yes
Pt1 S1 Cu1 . 7_455 111.60(10) yes
Pt1 S1 C1 . . 87.3(3) yes
Cu1 S1 C1 7_455 . 111.9(3) yes
Pt1 S2 Cu1 . . 105.50(10) yes
Pt1 S2 C1 . . 87.5(3) yes
Cu1 S2 C1 . . 104.7(3) yes
C1 N1 C2 . . 120.6(8) no
C1 N1 C4 . . 120.2(8) no
C2 N1 C4 . . 119.0(8) no
S1 C1 S2 . . 109.3(5) no
S1 C1 N1 . . 126.0(7) no
S2 C1 N1 . . 124.7(7) no
N1 C2 C3 . . 108.2(9) no
N1 C4 C5 . . 115.0(10) no
N1 C4 C6 . . 107.0(10) no
C5 C4 C6 . . 51.0(10) no
C4 C5 C6 . . 62.0(10) no
C4 C6 C5 . . 65(2) no

loop_
_geom_bond_atom_site_label_1
_geom_bond_atom_site_label_2
_geom_bond_site_symmetry_2
_geom_bond_distance
_geom_bond_publ_flag
Pt1 S1 . 2.314(2) yes
Pt1 S1 5 2.314(2) yes
Pt1 S2 . 2.309(2) yes
Pt1 S2 5 2.309(2) yes
Cu1 Cl1 . 2.297(3) yes
Cu1 Cl1 4 2.349(3) yes
Cu1 S1 8 2.336(3) yes
Cu1 S2 . 2.426(3) yes
S1 C1 . 1.737(9) no
S2 C1 . 1.736(9) no
N1 C1 . 1.330(10) no
N1 C2 . 1.470(10) no
N1 C4 . 1.500(10) no
C2 C3 . 1.59(2) no
C4 C5 . 1.51(2) no
C4 C6 . 1.47(3) no
C5 C6 . 1.30(4) no
